data_4126900
loop_
_publ_author_name
'Wu, Yilei'
'Han, Ji-Min'
'Hong, Michael'
'Krzyaniak, Matthew D.'
'Blackburn, Anthea K.'
'Fernando, Isurika R.'
'Cao, Dennis D.'
'Wasielewski, Michael R.'
'Stoddart, J. Fraser'

_publ_section_title
;
 X-Shaped Oligomeric Pyromellitimide Polyradicals.
;
_journal_name_full 'Journal of the American Chemical Society'
_journal_paper_doi 10.1021/jacs.7b12124
_journal_year 2017
_chemical_formula_moiety 'C44 H22 N4 O8'
_chemical_formula_sum 'C44 H22 N4 O8'
_chemical_formula_weight 734.65
_chemical_name_systematic
;
 ?
;
_space_group_crystal_system tetragonal
_space_group_IT_number 88
_space_group_name_Hall '-I 4ad'
_space_group_name_H-M_alt 'I 41/a'
_symmetry_space_group_name_Hall '-I 4ad'
_symmetry_space_group_name_H-M 'I 41/a :2'
_atom_sites_solution_hydrogens geom
_atom_sites_solution_primary direct
_audit_creation_date 2014-06-02
_audit_creation_method
;
Olex2 1.2
(compiled 2014.03.20 svn.r2918 for OlexSys, GUI svn.r4816)
;
_cell_angle_alpha 90
_cell_angle_beta 90
_cell_angle_gamma 90
_cell_formula_units_Z 8
_cell_length_a 15.469(2)
_cell_length_b 15.469(2)
_cell_length_c 34.551(5)
_cell_measurement_reflns_used 1639
_cell_measurement_temperature 100(2)
_cell_measurement_theta_max 49.555
_cell_measurement_theta_min 4.785
_cell_volume 8267.7(19)
_computing_cell_refinement 'SAINT V7.23A (Bruker, 2005)'
_computing_data_collection 'APEX2 V2.1-4 (Bruker, 2007)'
_computing_data_reduction 'Bruker SAINT'
_computing_molecular_graphics 'Olex2 (Dolomanov et al., 2009)'
_computing_publication_material 'Olex2 (Dolomanov et al., 2009)'
_computing_structure_refinement 'ShelXL (Sheldrick, 2008)'
_computing_structure_solution 'XT (Sheldrick, 2008)'
_diffrn_ambient_temperature 100.0
_diffrn_detector_area_resol_mean 8
_diffrn_measured_fraction_theta_full 0.571
_diffrn_measured_fraction_theta_max 0.983
_diffrn_measurement_device_type 'Bruker SMART APEX CCD area detector'
_diffrn_measurement_method '\f and \w scans'
_diffrn_radiation_monochromator 'MX optics'
_diffrn_radiation_type CuK\a
_diffrn_radiation_wavelength 1.54178
_diffrn_reflns_av_R_equivalents 0.1425
_diffrn_reflns_av_unetI/netI 0.1096
_diffrn_reflns_Laue_measured_fraction_full 0.571
_diffrn_reflns_Laue_measured_fraction_max 0.983
_diffrn_reflns_limit_h_max 8
_diffrn_reflns_limit_h_min -15
_diffrn_reflns_limit_k_max 13
_diffrn_reflns_limit_k_min -15
_diffrn_reflns_limit_l_max 34
_diffrn_reflns_limit_l_min -29
_diffrn_reflns_number 9253
_diffrn_reflns_point_group_measured_fraction_full 0.571
_diffrn_reflns_point_group_measured_fraction_max 0.983
_diffrn_reflns_theta_full 67.679
_diffrn_reflns_theta_max 50.497
_diffrn_reflns_theta_min 4.785
_diffrn_source microsource
_exptl_absorpt_coefficient_mu 0.686
_exptl_absorpt_correction_T_max 0.7500
_exptl_absorpt_correction_T_min 0.3955
_exptl_absorpt_correction_type multi-scan
_exptl_absorpt_process_details
;
SADABS-2012/1 (Bruker,2012) was used for absorption correction.
wR2(int) was 0.1357 before and 0.0712 after correction.
The Ratio of minimum to maximum transmission is 0.5273.
The \l/2 correction factor is 0.0015.
;
_exptl_crystal_colour colourless
_exptl_crystal_density_diffrn 1.180
_exptl_crystal_description prism
_exptl_crystal_F_000 3024
_exptl_crystal_size_max 0.132
_exptl_crystal_size_mid 0.053
_exptl_crystal_size_min 0.045
_refine_diff_density_max 0.220
_refine_diff_density_min -0.214
_refine_diff_density_rms 0.054
_refine_ls_extinction_method none
_refine_ls_goodness_of_fit_ref 0.929
_refine_ls_hydrogen_treatment constr
_refine_ls_matrix_type full
_refine_ls_number_parameters 253
_refine_ls_number_reflns 2142
_refine_ls_number_restraints 0
_refine_ls_restrained_S_all 0.929
_refine_ls_R_factor_all 0.1120
_refine_ls_R_factor_gt 0.0694
_refine_ls_shift/su_max 0.000
_refine_ls_shift/su_mean 0.000
_refine_ls_structure_factor_coef Fsqd
_refine_ls_weighting_details 'w=1/[\s^2^(Fo^2^)+(0.1150P)^2^] where P=(Fo^2^+2Fc^2^)/3'
_refine_ls_weighting_scheme calc
_refine_ls_wR_factor_gt 0.1715
_refine_ls_wR_factor_ref 0.1911
_reflns_Friedel_coverage 0.000
_reflns_number_gt 1236
_reflns_number_total 2142
_reflns_threshold_expression 'I > 2\s(I)'
_cod_data_source_file ja7b12124_si_002.cif
_cod_data_source_block i41-a
_cod_original_cell_volume 8268(3)
_cod_database_code 4126900
_shelxl_version_number 2013-4
_shelx_space_group_comment
;
The symmetry employed for this shelxl refinement is uniquely defined
by the following loop, which should always be used as a source of
symmetry information in preference to the above space-group names.
They are only intended as comments.
;
_shelx_estimated_absorpt_t_max 0.970
_shelx_estimated_absorpt_t_min 0.915
_olex2_refinement_description
;
1. Fixed Uiso
 At 1.2 times of:
  All C(H) groups
2.a Aromatic/amide H refined with riding coordinates:
 C1(H1), C2(H2), C3(H3), C4(H4), C5(H5), C11(H11), C18(H18), C19(H19),
 C20(H20), C21(H21), C22(H22)
;
_smtbx_masks_special_details
;
The solvent masking procedure as implemented in Olex2 was used to remove the
electronic contribution of solvent molecules from the refinement.  Only the
atoms used in the refinement model are reported in the formula here.

Total solvent accessible volume / cell = 2094.1 Ang^3 [25.3%]
Total electron count / cell = 40.9
;

loop_
_space_group_symop_operation_xyz
'x, y, z'
'-x+1/2, -y, z+1/2'
'-y+3/4, x+1/4, z+1/4'
'y+3/4, -x+3/4, z+3/4'
'x+1/2, y+1/2, z+1/2'
'-x+1, -y+1/2, z+1'
'-y+5/4, x+3/4, z+3/4'
'y+5/4, -x+5/4, z+5/4'
'-x, -y, -z'
'x-1/2, y, -z-1/2'
'y-3/4, -x-1/4, -z-1/4'
'-y-3/4, x-3/4, -z-3/4'
'-x+1/2, -y+1/2, -z+1/2'
'x, y+1/2, -z'
'y-1/4, -x+1/4, -z+1/4'
'-y-1/4, x-1/4, -z-1/4'

loop_
_atom_site_label
_atom_site_type_symbol
_atom_site_fract_x
_atom_site_fract_y
_atom_site_fract_z
_atom_site_U_iso_or_equiv
_atom_site_adp_type
_atom_site_occupancy
_atom_site_site_symmetry_order
_atom_site_calc_flag
_atom_site_refinement_flags_posn
O1 O 0.4686(2) 0.5798(3) 0.91103(10) 0.0613(11) Uani 1 1 d .
O2 O 0.3706(2) 0.3015(2) 0.89776(10) 0.0558(10) Uani 1 1 d .
O3 O 0.7112(2) 0.4698(3) 1.03512(10) 0.0618(11) Uani 1 1 d .
O4 O 0.6299(2) 0.1875(3) 1.01731(11) 0.0692(12) Uani 1 1 d .
N1 N 0.4048(3) 0.4478(3) 0.89647(12) 0.0512(12) Uani 1 1 d .
N2 N 0.6869(3) 0.3211(3) 1.03296(14) 0.0617(13) Uani 1 1 d .
C1 C 0.2406(5) 0.5302(4) 0.8081(2) 0.0744(19) Uani 1 1 d .
H1 H 0.2030 0.5492 0.7881 0.089 Uiso 1 1 calc R
C2 C 0.3258(5) 0.5529(4) 0.80660(17) 0.0717(18) Uani 1 1 d .
H2 H 0.3469 0.5878 0.7860 0.086 Uiso 1 1 calc R
C3 C 0.2083(4) 0.4819(4) 0.8368(2) 0.0686(17) Uani 1 1 d .
H3 H 0.1487 0.4668 0.8368 0.082 Uiso 1 1 calc R
C4 C 0.3822(4) 0.5239(4) 0.83592(18) 0.0651(16) Uani 1 1 d .
H4 H 0.4423 0.5367 0.8351 0.078 Uiso 1 1 calc R
C5 C 0.2617(4) 0.4533(4) 0.86712(18) 0.0662(17) Uani 1 1 d .
H5 H 0.2393 0.4195 0.8877 0.079 Uiso 1 1 calc R
C6 C 0.3474(4) 0.4762(3) 0.86589(17) 0.0551(15) Uani 1 1 d .
C7 C 0.4617(3) 0.5024(4) 0.91538(16) 0.0519(14) Uani 1 1 d .
C8 C 0.4138(3) 0.3620(4) 0.90863(15) 0.0504(14) Uani 1 1 d .
C9 C 0.5118(3) 0.4476(3) 0.94246(14) 0.0467(14) Uani 1 1 d .
C10 C 0.4834(3) 0.3635(3) 0.93904(14) 0.0468(14) Uani 1 1 d .
C11 C 0.5743(3) 0.4725(3) 0.96928(16) 0.0535(15) Uani 1 1 d .
H11 H 0.5912 0.5310 0.9728 0.064 Uiso 1 1 calc R
C12 C 0.5168(3) 0.2948(3) 0.96060(16) 0.0495(14) Uani 1 1 d .
C13 C 0.6097(3) 0.4049(3) 0.99042(14) 0.0495(14) Uani 1 1 d .
C14 C 0.5815(3) 0.3202(3) 0.98638(15) 0.0492(14) Uani 1 1 d .
C15 C 0.6740(4) 0.4084(4) 1.02211(16) 0.0544(15) Uani 1 1 d .
C16 C 0.6320(4) 0.2650(4) 1.01270(17) 0.0572(15) Uani 1 1 d .
C17 C 0.7437(4) 0.2918(4) 1.06278(19) 0.0644(16) Uani 1 1 d .
C18 C 0.8186(4) 0.2497(4) 1.0537(2) 0.0745(18) Uani 1 1 d .
H18 H 0.8357 0.2444 1.0274 0.089 Uiso 1 1 calc R
C19 C 0.7178(5) 0.3027(4) 1.1005(2) 0.083(2) Uani 1 1 d .
H19 H 0.6658 0.3325 1.1065 0.100 Uiso 1 1 calc R
C20 C 0.8696(4) 0.2146(4) 1.0826(3) 0.082(2) Uani 1 1 d .
H20 H 0.9216 0.1848 1.0765 0.099 Uiso 1 1 calc R
C21 C 0.7701(5) 0.2687(4) 1.1299(2) 0.090(2) Uani 1 1 d .
H21 H 0.7544 0.2769 1.1562 0.108 Uiso 1 1 calc R
C22 C 0.8429(5) 0.2242(4) 1.1209(2) 0.083(2) Uani 1 1 d .
H22 H 0.8763 0.1991 1.1411 0.099 Uiso 1 1 calc R

loop_
_atom_site_aniso_label
_atom_site_aniso_U_11
_atom_site_aniso_U_22
_atom_site_aniso_U_33
_atom_site_aniso_U_23
_atom_site_aniso_U_13
_atom_site_aniso_U_12
O1 0.068(3) 0.050(3) 0.066(3) 0.002(2) -0.0074(19) 0.0026(19)
O2 0.055(2) 0.052(2) 0.060(2) -0.0038(19) -0.0036(19) -0.0081(19)
O3 0.069(3) 0.051(3) 0.065(3) -0.003(2) -0.013(2) -0.011(2)
O4 0.081(3) 0.052(3) 0.074(3) 0.004(2) -0.020(2) -0.001(2)
N1 0.054(3) 0.045(3) 0.055(3) -0.003(2) -0.001(2) 0.001(2)
N2 0.061(3) 0.054(3) 0.070(3) 0.004(3) -0.012(3) 0.001(2)
C1 0.066(5) 0.081(5) 0.076(5) -0.015(4) -0.015(4) 0.015(4)
C2 0.087(5) 0.066(4) 0.062(4) 0.000(3) 0.002(4) 0.011(4)
C3 0.057(4) 0.078(4) 0.070(5) -0.009(4) -0.004(4) 0.015(3)
C4 0.066(4) 0.064(4) 0.065(4) -0.003(3) -0.002(4) 0.006(3)
C5 0.062(4) 0.066(4) 0.071(4) -0.005(3) 0.000(4) 0.007(3)
C6 0.058(4) 0.050(3) 0.056(4) 0.001(3) -0.006(3) 0.008(3)
C7 0.056(4) 0.040(4) 0.059(4) 0.001(3) 0.006(3) 0.004(3)
C8 0.048(3) 0.050(4) 0.053(4) -0.007(3) 0.009(3) 0.006(3)
C9 0.045(3) 0.046(4) 0.049(3) -0.005(3) 0.005(3) -0.012(3)
C10 0.046(3) 0.050(4) 0.044(3) -0.008(3) 0.001(3) -0.005(3)
C11 0.052(3) 0.041(3) 0.067(4) -0.007(3) 0.006(3) -0.008(3)
C12 0.049(3) 0.038(3) 0.061(4) -0.005(3) 0.005(3) 0.000(3)
C13 0.050(3) 0.047(4) 0.051(3) -0.003(3) -0.004(3) -0.002(3)
C14 0.046(3) 0.041(3) 0.060(4) -0.006(3) 0.000(3) -0.003(3)
C15 0.056(4) 0.044(4) 0.064(4) -0.001(3) 0.006(3) -0.006(3)
C16 0.059(4) 0.044(4) 0.069(4) -0.003(3) -0.003(3) -0.002(3)
C17 0.071(5) 0.053(4) 0.069(5) 0.002(3) -0.011(4) 0.007(3)
C18 0.066(4) 0.063(4) 0.094(5) 0.015(4) -0.013(4) 0.001(4)
C19 0.089(5) 0.073(5) 0.089(6) -0.004(4) -0.027(5) 0.024(4)
C20 0.073(5) 0.060(4) 0.113(6) 0.009(4) -0.011(5) 0.004(3)
C21 0.100(6) 0.080(5) 0.089(5) -0.010(4) -0.018(5) 0.026(4)
C22 0.092(5) 0.072(5) 0.084(6) -0.003(4) -0.036(4) 0.003(4)

loop_
_atom_type_symbol
_atom_type_description
_atom_type_scat_dispersion_real
_atom_type_scat_dispersion_imag
_atom_type_scat_source
C C 0.0181 0.0091 'International Tables Vol C Tables 4.2.6.8 and 6.1.1.4'
H H 0.0000 0.0000 'International Tables Vol C Tables 4.2.6.8 and 6.1.1.4'
N N 0.0311 0.0180 'International Tables Vol C Tables 4.2.6.8 and 6.1.1.4'
O O 0.0492 0.0322 'International Tables Vol C Tables 4.2.6.8 and 6.1.1.4'

loop_
_geom_angle_atom_site_label_1
_geom_angle_atom_site_label_2
_geom_angle_atom_site_label_3
_geom_angle
_geom_angle_site_symmetry_3
C7 N1 C6 123.4(4) .
C7 N1 C8 111.9(5) .
C8 N1 C6 124.6(4) .
C15 N2 C17 125.5(5) .
C16 N2 C15 111.9(5) .
C16 N2 C17 122.4(5) .
C2 C1 H1 119.0 .
C3 C1 H1 119.0 .
C3 C1 C2 122.1(6) .
C1 C2 H2 120.4 .
C1 C2 C4 119.3(6) .
C4 C2 H2 120.4 .
C1 C3 H3 119.7 .
C1 C3 C5 120.6(6) .
C5 C3 H3 119.7 .
C2 C4 H4 121.1 .
C6 C4 C2 117.9(6) .
C6 C4 H4 121.1 .
C3 C5 H5 121.2 .
C6 C5 C3 117.7(6) .
C6 C5 H5 121.2 .
C4 C6 N1 118.1(5) .
C5 C6 N1 119.4(5) .
C5 C6 C4 122.5(6) .
O1 C7 N1 126.9(5) .
O1 C7 C9 126.7(5) .
N1 C7 C9 106.4(5) .
O2 C8 N1 125.9(5) .
O2 C8 C10 128.6(5) .
N1 C8 C10 105.4(5) .
C10 C9 C7 108.6(5) .
C10 C9 C11 122.6(5) .
C11 C9 C7 128.7(5) .
C9 C10 C8 107.6(5) .
C9 C10 C12 123.7(5) .
C12 C10 C8 128.7(5) .
C9 C11 H11 122.7 .
C13 C11 C9 114.5(5) .
C13 C11 H11 122.7 .
C10 C12 C12 125.7(5) 6_554
C10 C12 C14 113.0(4) .
C14 C12 C12 121.0(5) 6_554
C11 C13 C15 128.8(5) .
C14 C13 C11 122.3(5) .
C14 C13 C15 108.7(5) .
C12 C14 C16 127.6(5) .
C13 C14 C12 123.7(5) .
C13 C14 C16 108.6(5) .
O3 C15 N2 126.1(5) .
O3 C15 C13 129.0(5) .
N2 C15 C13 104.8(5) .
O4 C16 N2 124.3(5) .
O4 C16 C14 130.0(5) .
N2 C16 C14 105.7(5) .
C18 C17 N2 120.4(6) .
C18 C17 C19 121.6(6) .
C19 C17 N2 117.8(6) .
C17 C18 H18 119.9 .
C17 C18 C20 120.3(7) .
C20 C18 H18 119.9 .
C17 C19 H19 120.9 .
C17 C19 C21 118.3(6) .
C21 C19 H19 120.9 .
C18 C20 H20 120.8 .
C18 C20 C22 118.3(6) .
C22 C20 H20 120.8 .
C19 C21 H21 119.8 .
C22 C21 C19 120.3(7) .
C22 C21 H21 119.8 .
C20 C22 H22 119.5 .
C21 C22 C20 121.1(6) .
C21 C22 H22 119.5 .

loop_
_geom_bond_atom_site_label_1
_geom_bond_atom_site_label_2
_geom_bond_distance
_geom_bond_site_symmetry_2
O1 C7 1.212(6) .
O2 C8 1.209(6) .
O3 C15 1.199(6) .
O4 C16 1.209(6) .
N1 C6 1.448(7) .
N1 C7 1.384(7) .
N1 C8 1.400(7) .
N2 C15 1.415(7) .
N2 C16 1.403(7) .
N2 C17 1.428(7) .
C1 H1 0.9500 .
C1 C2 1.366(9) .
C1 C3 1.340(9) .
C2 H2 0.9500 .
C2 C4 1.410(8) .
C3 H3 0.9500 .
C3 C5 1.404(8) .
C4 H4 0.9500 .
C4 C6 1.381(8) .
C5 H5 0.9500 .
C5 C6 1.374(8) .
C7 C9 1.481(7) .
C8 C10 1.505(7) .
C9 C10 1.378(7) .
C9 C11 1.393(7) .
C10 C12 1.397(7) .
C11 H11 0.9500 .
C11 C13 1.389(7) .
C12 C12 1.480(10) 6_554
C12 C14 1.397(7) .
C13 C14 1.387(7) .
C13 C15 1.480(7) .
C14 C16 1.472(7) .
C17 C18 1.366(8) .
C17 C19 1.374(9) .
C18 H18 0.9500 .
C18 C20 1.384(8) .
C19 H19 0.9500 .
C19 C21 1.399(9) .
C20 H20 0.9500 .
C20 C22 1.395(10) .
C21 H21 0.9500 .
C21 C22 1.357(9) .
C22 H22 0.9500 .

loop_
_geom_torsion_atom_site_label_1
_geom_torsion_atom_site_label_2
_geom_torsion_atom_site_label_3
_geom_torsion_atom_site_label_4
_geom_torsion
_geom_torsion_site_symmetry_1
_geom_torsion_site_symmetry_4
O1 C7 C9 C10 178.9(5) . .
O1 C7 C9 C11 2.5(8) . .
O2 C8 C10 C9 -177.7(5) . .
O2 C8 C10 C12 2.9(8) . .
N1 C7 C9 C10 -0.3(5) . .
N1 C7 C9 C11 -176.7(5) . .
N1 C8 C10 C9 -1.1(5) . .
N1 C8 C10 C12 179.6(5) . .
N2 C17 C18 C20 -174.3(5) . .
N2 C17 C19 C21 175.6(5) . .
C1 C2 C4 C6 -2.5(8) . .
C1 C3 C5 C6 -0.5(8) . .
C2 C1 C3 C5 0.7(9) . .
C2 C4 C6 N1 -178.7(5) . .
C2 C4 C6 C5 2.8(8) . .
C3 C1 C2 C4 0.8(9) . .
C3 C5 C6 N1 -179.8(5) . .
C3 C5 C6 C4 -1.4(8) . .
C6 N1 C7 O1 4.4(8) . .
C6 N1 C7 C9 -176.4(4) . .
C6 N1 C8 O2 -6.4(8) . .
C6 N1 C8 C10 176.8(4) . .
C7 N1 C6 C4 49.5(7) . .
C7 N1 C6 C5 -132.0(5) . .
C7 N1 C8 O2 177.7(5) . .
C7 N1 C8 C10 0.9(5) . .
C7 C9 C10 C8 0.8(5) . .
C7 C9 C10 C12 -179.8(5) . .
C7 C9 C11 C13 -179.8(5) . .
C8 N1 C6 C4 -125.9(5) . .
C8 N1 C6 C5 52.5(7) . .
C8 N1 C7 O1 -179.6(5) . .
C8 N1 C7 C9 -0.5(5) . .
C8 C10 C12 C12 -6.6(8) . 6_554
C8 C10 C12 C14 179.9(4) . .
C9 C10 C12 C12 174.1(4) . 6_554
C9 C10 C12 C14 0.6(7) . .
C9 C11 C13 C14 -3.2(7) . .
C9 C11 C13 C15 -177.1(5) . .
C10 C9 C11 C13 4.2(7) . .
C10 C12 C14 C13 0.3(7) . .
C10 C12 C14 C16 -178.4(5) . .
C11 C9 C10 C8 177.5(4) . .
C11 C9 C10 C12 -3.1(8) . .
C11 C13 C14 C12 1.1(8) . .
C11 C13 C14 C16 180.0(5) . .
C11 C13 C15 O3 -3.1(9) . .
C11 C13 C15 N2 -179.8(5) . .
C12 C12 C14 C13 -173.5(5) 6_554 .
C12 C12 C14 C16 7.8(8) 6_554 .
C12 C14 C16 O4 1.4(9) . .
C12 C14 C16 N2 -178.7(5) . .
C13 C14 C16 O4 -177.5(6) . .
C13 C14 C16 N2 2.5(5) . .
C14 C13 C15 O3 -177.6(5) . .
C14 C13 C15 N2 5.7(5) . .
C15 N2 C16 O4 -178.8(5) . .
C15 N2 C16 C14 1.3(6) . .
C15 N2 C17 C18 -108.2(7) . .
C15 N2 C17 C19 75.7(7) . .
C15 C13 C14 C12 176.0(5) . .
C15 C13 C14 C16 -5.1(5) . .
C16 N2 C15 O3 179.0(5) . .
C16 N2 C15 C13 -4.2(6) . .
C16 N2 C17 C18 76.7(7) . .
C16 N2 C17 C19 -99.5(7) . .
C17 N2 C15 O3 3.4(9) . .
C17 N2 C15 C13 -179.8(5) . .
C17 N2 C16 O4 -3.1(9) . .
C17 N2 C16 C14 177.0(5) . .
C17 C18 C20 C22 -0.5(9) . .
C17 C19 C21 C22 -1.8(10) . .
C18 C17 C19 C21 -0.5(9) . .
C18 C20 C22 C21 -1.8(10) . .
C19 C17 C18 C20 1.7(9) . .
C19 C21 C22 C20 3.0(10) . .

loop_
_smtbx_masks_void_nr
_smtbx_masks_void_average_x
_smtbx_masks_void_average_y
_smtbx_masks_void_average_z
_smtbx_masks_void_volume
_smtbx_masks_void_count_electrons
1 0.000 -0.956 0.000 523.5 10.2
2 0.088 0.250 0.250 523.5 10.2
3 -0.096 -0.250 0.750 523.5 10.2
4 0.500 -0.984 0.500 523.5 10.2
